data_7007673
loop_
_publ_author_name
'Barnes, Nicholas A.'
'Godfrey, Stephen M.'
'Halton, Ruth T. A.'
'Mushtaq, Imrana'
'Pritchard, Robin G.'

_publ_section_title
;
 The reaction of tertiary phosphines with (Ph2Se2I2)2--the influence of
 steric and electronic effects.
;
_journal_issue 40
_journal_name_full 'Dalton transactions (Cambridge, England : 2003)'
_journal_page_first 4795
_journal_page_last 4804
_journal_paper_doi 10.1039/b608453b
_journal_year 2006
_chemical_compound_source 'synthesis as described'
_chemical_formula_moiety 'C19 H18 I1 P1 Se1'
_chemical_formula_structural 'C19 H18 I P SE1'
_chemical_formula_sum 'C19 H18 I P Se'
_chemical_formula_weight 483.16
_chemical_name_systematic
;
?
;
_space_group_IT_number 61
_symmetry_cell_setting orthorhombic
_symmetry_Int_Tables_number 61
_symmetry_space_group_name_Hall '-P 2ac 2ab'
_symmetry_space_group_name_H-M 'P b c a'
_atom_sites_solution_hydrogens geom
_atom_sites_solution_primary direct
_atom_sites_solution_secondary difmap
_audit_conform_dict_location ftp://ftp.iucr.org/cifdics/cif_core.dic
_audit_conform_dict_name cif_core.dic
_audit_conform_dict_version 2.1
_audit_creation_date 2000-07-17T11:05:42-00:00
_audit_creation_method 'WinGX routine CIF_UPDATE'
_cell_angle_alpha 90
_cell_angle_beta 90
_cell_angle_gamma 90
_cell_formula_units_Z 8
_cell_length_a 13.292(4)
_cell_length_b 16.145(4)
_cell_length_c 17.331(3)
_cell_measurement_reflns_used 25
_cell_measurement_temperature 203(2)
_cell_measurement_theta_max 16.7
_cell_measurement_theta_min 12.5
_cell_measurement_wavelength 0.71073
_cell_volume 3719.2(16)
_computing_molecular_graphics 'Ortep-3 for Windows (Farrugia, 1997)'
_computing_publication_material 'WinGX publication routines (Farrugia, 1999)'
_computing_structure_refinement 'SHELXL-97 (Sheldrick, 1997)'
_computing_structure_solution 'SHELXS-97 (Sheldrick, 1990)'
_diffrn_ambient_temperature 203(2)
_diffrn_measured_fraction_theta_full 1
_diffrn_measured_fraction_theta_max 1
_diffrn_radiation_monochromator graphite
_diffrn_radiation_probe x-ray
_diffrn_radiation_type MoK\a
_diffrn_radiation_wavelength 0.71073
_diffrn_reflns_av_R_equivalents 0.083
_diffrn_reflns_av_unetI/netI 0.0769
_diffrn_reflns_limit_h_max 15
_diffrn_reflns_limit_h_min 0
_diffrn_reflns_limit_k_max 19
_diffrn_reflns_limit_k_min 0
_diffrn_reflns_limit_l_max 20
_diffrn_reflns_limit_l_min 0
_diffrn_reflns_number 3259
_diffrn_reflns_theta_full 24.97
_diffrn_reflns_theta_max 24.97
_diffrn_reflns_theta_min 2.31
_exptl_absorpt_coefficient_mu 3.76
_exptl_absorpt_correction_T_max 0.7049
_exptl_absorpt_correction_T_min 0.5201
_exptl_absorpt_correction_type psi-scan
_exptl_absorpt_process_details
;
North A.C.T., Phillips D.C. & Mathews F.S. (1968) Acta. Cryst. A24, 351
Number of psi-scan sets used was 5
Theta correction was applied.
Averaged transmission function was used.
No Fourier smoothing was applied.
;
_exptl_crystal_colour colourless
_exptl_crystal_density_diffrn 1.726
_exptl_crystal_density_method 'not measured'
_exptl_crystal_description prism
_exptl_crystal_F_000 1872
_exptl_crystal_size_max 0.2
_exptl_crystal_size_mid 0.15
_exptl_crystal_size_min 0.1
_refine_diff_density_max 0.498
_refine_diff_density_min -0.598
_refine_diff_density_rms 0.129
_refine_ls_extinction_method none
_refine_ls_goodness_of_fit_ref 0.984
_refine_ls_hydrogen_treatment constr
_refine_ls_matrix_type full
_refine_ls_number_parameters 200
_refine_ls_number_reflns 3259
_refine_ls_number_restraints 0
_refine_ls_restrained_S_all 0.984
_refine_ls_R_factor_all 0.0973
_refine_ls_R_factor_gt 0.0459
_refine_ls_shift/su_max 0.015
_refine_ls_shift/su_mean 0.004
_refine_ls_structure_factor_coef Fsqd
_refine_ls_weighting_details 'calc w=1/[\s^2^(Fo^2^)+(0.0297P)^2^+0.0000P] where P=(Fo^2^+2Fc^2^)/3'
_refine_ls_weighting_scheme calc
_refine_ls_wR_factor_gt 0.069
_refine_ls_wR_factor_ref 0.0822
_reflns_number_gt 2098
_reflns_number_total 3259
_reflns_threshold_expression >2sigma(I)
_cod_data_source_file b608453b.txt
_cod_data_source_block sg99d
_cod_depositor_comments
;
The following automatic conversions were performed:
'_symmetry_cell_setting' value 'Orthorhombic' changed to 'orthorhombic'
according to '/home/saulius/struct/CIF-dictionaries/cif_core.dic'
dictionary named 'cif_core.dic' version 2.4.1 from 2010-06-29.

Automatic conversion script
Id: cif_fix_enum 1527 2010-12-29 10:47:43Z saulius 
;
_cod_original_cell_volume 3719.1(15)
_cod_database_code 7007673
_exptl_absorpt_factor_mur 0.532
_exptl_absorpt_correction_t_ave 0.5177

loop_
_symmetry_equiv_pos_as_xyz
'x, y, z'
'-x+1/2, -y, z+1/2'
'x+1/2, -y+1/2, -z'
'-x, y+1/2, -z+1/2'
'-x, -y, -z'
'x-1/2, y, -z-1/2'
'-x-1/2, y-1/2, z'
'x, -y-1/2, z-1/2'

loop_
_atom_site_label
_atom_site_type_symbol
_atom_site_fract_x
_atom_site_fract_y
_atom_site_fract_z
_atom_site_U_iso_or_equiv
_atom_site_adp_type
_atom_site_occupancy
_atom_site_calc_flag
_atom_site_refinement_flags
_atom_site_disorder_assembly
_atom_site_disorder_group
I1 I 0.98711(3) 0.07827(3) 0.85935(3) 0.03265(14) Uani 1 d . . .
Se1 Se 0.90042(5) 0.19276(5) 0.69897(4) 0.03221(19) Uani 1 d . . .
P1 P 0.85620(14) 0.26837(12) 0.59686(10) 0.0284(5) Uani 1 d . . .
C1 C 0.9604(5) 0.3281(5) 0.5648(4) 0.040(2) Uani 1 d . . .
H1A H 1.0109 0.2916 0.5429 0.06 Uiso 1 calc R . .
H1B H 0.989 0.3579 0.6081 0.06 Uiso 1 calc R . .
H1C H 0.9382 0.3672 0.5259 0.06 Uiso 1 calc R . .
C2 C 0.7596(5) 0.3350(4) 0.6325(4) 0.0304(17) Uani 1 d . . .
C3 C 0.7839(7) 0.4117(5) 0.6620(4) 0.048(2) Uani 1 d . . .
H3 H 0.8509 0.4301 0.6608 0.058 Uiso 1 calc R . .
C4 C 0.7110(8) 0.4611(6) 0.6929(5) 0.063(3) Uani 1 d . . .
H4 H 0.7289 0.5128 0.7136 0.076 Uiso 1 calc R . .
C5 C 0.6124(8) 0.4368(6) 0.6944(4) 0.060(3) Uani 1 d . . .
H5 H 0.5625 0.4714 0.7154 0.072 Uiso 1 calc R . .
C6 C 0.5883(7) 0.3611(6) 0.6647(5) 0.061(3) Uani 1 d . . .
H6 H 0.5209 0.3436 0.6656 0.074 Uiso 1 calc R . .
C7 C 0.6600(6) 0.3098(5) 0.6336(5) 0.051(2) Uani 1 d . . .
H7 H 0.6417 0.258 0.6132 0.061 Uiso 1 calc R . .
C8 C 0.8086(5) 0.2042(4) 0.5206(4) 0.0275(17) Uani 1 d . . .
C9 C 0.8393(5) 0.2169(5) 0.4452(4) 0.0349(19) Uani 1 d . . .
H9 H 0.8864 0.2584 0.4333 0.042 Uiso 1 calc R . .
C10 C 0.7998(6) 0.1679(5) 0.3880(4) 0.042(2) Uani 1 d . . .
H10 H 0.8212 0.1754 0.3368 0.05 Uiso 1 calc R . .
C11 C 0.7297(6) 0.1082(5) 0.4045(4) 0.039(2) Uani 1 d . . .
H11 H 0.7024 0.076 0.3644 0.047 Uiso 1 calc R . .
C12 C 0.6989(5) 0.0951(4) 0.4797(4) 0.0350(18) Uani 1 d . . .
H12 H 0.6507 0.0544 0.4911 0.042 Uiso 1 calc R . .
C13 C 0.7400(5) 0.1428(5) 0.5376(4) 0.0316(18) Uani 1 d . . .
H13 H 0.721 0.1335 0.5892 0.038 Uiso 1 calc R . .
C14 C 1.0205(5) 0.1501(4) 0.6502(4) 0.0321(17) Uani 1 d . . .
C15 C 1.1108(5) 0.1702(5) 0.6804(4) 0.039(2) Uani 1 d . . .
H15 H 1.1148 0.2037 0.7247 0.047 Uiso 1 calc R . .
C16 C 1.1973(5) 0.1409(5) 0.6456(5) 0.043(2) Uani 1 d . . .
H16 H 1.2605 0.1548 0.6661 0.052 Uiso 1 calc R . .
C17 C 1.1915(6) 0.0915(5) 0.5813(5) 0.049(2) Uani 1 d . . .
H17 H 1.2507 0.072 0.5577 0.059 Uiso 1 calc R . .
C18 C 1.0994(6) 0.0707(5) 0.5514(5) 0.053(2) Uani 1 d . . .
H18 H 1.0951 0.0377 0.5069 0.063 Uiso 1 calc R . .
C19 C 1.0129(6) 0.0987(4) 0.5871(5) 0.045(2) Uani 1 d . . .
H19 H 0.9494 0.0828 0.5684 0.053 Uiso 1 calc R . .

loop_
_atom_site_aniso_label
_atom_site_aniso_U_11
_atom_site_aniso_U_22
_atom_site_aniso_U_33
_atom_site_aniso_U_23
_atom_site_aniso_U_13
_atom_site_aniso_U_12
I1 0.0309(2) 0.0374(3) 0.0296(2) -0.0021(2) -0.0032(2) 0.0034(3)
Se1 0.0297(4) 0.0372(4) 0.0297(4) 0.0023(4) 0.0021(3) 0.0014(4)
P1 0.0282(10) 0.0285(12) 0.0287(10) 0.0034(9) 0.0013(8) -0.0033(9)
C1 0.031(4) 0.049(5) 0.040(4) 0.004(4) -0.001(3) -0.014(4)
C2 0.038(4) 0.022(4) 0.031(4) -0.006(3) -0.005(4) 0.006(3)
C3 0.062(5) 0.026(5) 0.057(5) -0.004(4) 0.001(4) -0.004(5)
C4 0.099(8) 0.030(5) 0.061(6) -0.011(5) -0.002(6) 0.017(6)
C5 0.089(7) 0.059(7) 0.032(4) -0.005(5) 0.008(5) 0.037(6)
C6 0.046(5) 0.077(7) 0.061(6) -0.023(5) 0.004(4) 0.016(6)
C7 0.046(5) 0.046(5) 0.060(5) -0.027(5) -0.008(4) 0.002(5)
C8 0.024(4) 0.031(4) 0.027(4) 0.001(3) 0.006(3) 0.009(4)
C9 0.036(4) 0.034(5) 0.035(4) 0.001(4) 0.002(4) -0.007(4)
C10 0.057(5) 0.043(6) 0.025(4) 0.008(4) 0.000(4) 0.006(5)
C11 0.045(5) 0.037(5) 0.036(4) -0.010(4) -0.005(4) 0.003(4)
C12 0.026(4) 0.030(5) 0.050(5) -0.006(4) 0.001(4) 0.001(4)
C13 0.029(4) 0.039(5) 0.027(4) -0.002(3) 0.003(3) 0.004(4)
C14 0.025(4) 0.034(4) 0.037(4) 0.007(4) -0.002(4) -0.002(4)
C15 0.036(5) 0.048(5) 0.032(4) 0.004(4) -0.003(4) 0.002(4)
C16 0.022(4) 0.050(5) 0.057(5) 0.003(5) 0.001(4) -0.003(4)
C17 0.038(5) 0.044(6) 0.064(6) -0.009(5) 0.004(4) 0.004(5)
C18 0.059(6) 0.036(5) 0.063(5) -0.023(4) -0.005(5) 0.011(5)
C19 0.030(4) 0.039(5) 0.065(5) -0.018(4) -0.009(4) 0.008(4)

loop_
_atom_type_symbol
_atom_type_description
_atom_type_scat_dispersion_real
_atom_type_scat_dispersion_imag
_atom_type_scat_source
C C 0.0033 0.0016 'International Tables Vol C Tables 4.2.6.8 and 6.1.1.4'
H H 0 0 'International Tables Vol C Tables 4.2.6.8 and 6.1.1.4'
P P 0.1023 0.0942 'International Tables Vol C Tables 4.2.6.8 and 6.1.1.4'
Se Se -0.0929 2.2259 'International Tables Vol C Tables 4.2.6.8 and 6.1.1.4'
I I -0.4742 1.8119 'International Tables Vol C Tables 4.2.6.8 and 6.1.1.4'

loop_
_geom_angle_atom_site_label_1
_geom_angle_atom_site_label_2
_geom_angle_atom_site_label_3
_geom_angle
_geom_angle_site_symmetry_1
_geom_angle_site_symmetry_3
_geom_angle_publ_flag
C14 Se1 P1 93.8(2) . . ?
C1 P1 C8 111.0(3) . . ?
C1 P1 C2 110.0(4) . . ?
C8 P1 C2 110.4(3) . . ?
C1 P1 Se1 109.9(2) . . ?
C8 P1 Se1 111.2(2) . . ?
C2 P1 Se1 104.2(2) . . ?
C3 C2 C7 118.8(7) . . ?
C3 C2 P1 120.1(6) . . ?
C7 C2 P1 121.0(6) . . ?
C4 C3 C2 120.3(8) . . ?
C5 C4 C3 121.3(9) . . ?
C4 C5 C6 118.3(8) . . ?
C5 C6 C7 121.7(9) . . ?
C6 C7 C2 119.5(8) . . ?
C13 C8 C9 120.2(7) . . ?
C13 C8 P1 119.3(5) . . ?
C9 C8 P1 120.4(5) . . ?
C10 C9 C8 118.9(7) . . ?
C9 C10 C11 121.0(7) . . ?
C10 C11 C12 120.3(7) . . ?
C13 C12 C11 119.0(7) . . ?
C12 C13 C8 120.5(6) . . ?
C15 C14 C19 121.2(7) . . ?
C15 C14 Se1 118.7(6) . . ?
C19 C14 Se1 120.1(5) . . ?
C14 C15 C16 119.3(7) . . ?
C17 C16 C15 120.5(7) . . ?
C16 C17 C18 119.9(7) . . ?
C19 C18 C17 119.6(7) . . ?
C18 C19 C14 119.5(7) . . ?

loop_
_geom_bond_atom_site_label_1
_geom_bond_atom_site_label_2
_geom_bond_distance
_geom_bond_site_symmetry_2
_geom_bond_publ_flag
Se1 C14 1.932(7) . ?
Se1 P1 2.2288(19) . ?
P1 C1 1.776(7) . ?
P1 C8 1.794(7) . ?
P1 C2 1.785(7) . ?
C2 C3 1.379(10) . ?
C2 C7 1.384(10) . ?
C3 C4 1.364(11) . ?
C4 C5 1.369(12) . ?
C5 C6 1.364(12) . ?
C6 C7 1.373(10) . ?
C8 C13 1.379(9) . ?
C8 C9 1.384(9) . ?
C9 C10 1.372(9) . ?
C10 C11 1.371(10) . ?
C11 C12 1.382(9) . ?
C12 C13 1.379(9) . ?
C14 C15 1.349(9) . ?
C14 C19 1.377(9) . ?
C15 C16 1.383(9) . ?
C16 C17 1.372(10) . ?
C17 C18 1.372(10) . ?
C18 C19 1.381(10) . ?

loop_
_cod_related_entry_id
_cod_related_entry_database
_cod_related_entry_code
1 ChemSpider 21144231
